data_7011103
loop_
_publ_author_name
'Roland Kr\"amer'
'Igor O. Fritsky'
'Hans Pritzkow'
'Larisa A. Kovbasyuk'

_publ_section_title
;
 Control of molecular topology by stereochemical preferences of metal
 ions: double helical versus side-by-side structures in tetranuclear
 copper(II) and nickel(II) complexes
;
_journal_issue 7
_journal_name_full 'J. Chem. Soc., Dalton Trans.'
_journal_page_first 1307
_journal_page_last 1314
_journal_paper_doi 10.1039/b107593b
_journal_year 2002
_chemical_formula_sum 'C72 H64 Cu4 N28 O36 S2'
_chemical_formula_weight 2215.79
_chemical_name_systematic
; 
bis[(dimethylsulfoxide)(ethanol)copper(II){N,N'-bis[5-(2-Pyridyl)
-4H-pyrazole-3-carbonyl]-1,2-diaminoethane(2-)}] tetrapicrate 
;
_space_group_IT_number 15
_symmetry_cell_setting monoclinic
_symmetry_space_group_name_Hall '-C 2yc'
_symmetry_space_group_name_H-M 'C 1 2/c 1'
_atom_sites_solution_hydrogens geom
_atom_sites_solution_primary direct
_atom_sites_solution_secondary difmap
_audit_creation_method SHELXL-97
_cell_angle_alpha 90.00
_cell_angle_beta 100.5310(10)
_cell_angle_gamma 90.00
_cell_formula_units_Z 4
_cell_length_a 14.3249(7)
_cell_length_b 20.6484(10)
_cell_length_c 29.4737(14)
_cell_measurement_temperature 173(2)
_cell_volume 8571.1(7)
_computing_molecular_graphics 'ORTEP, 1964'
_computing_structure_refinement 'SHELXL-97 (Sheldrick, 1997)'
_computing_structure_solution 'SHELXS-97 (Sheldrick, 1990)'
_diffrn_ambient_temperature 173(2)
_diffrn_measured_fraction_theta_full 0.996
_diffrn_measured_fraction_theta_max 0.996
_diffrn_measurement_device_type 'Bruker CCD area detector diffractometer'
_diffrn_measurement_method 'omega scan'
_diffrn_radiation_monochromator graphite
_diffrn_radiation_source 'fine-focus sealed tube'
_diffrn_radiation_type MoK\a
_diffrn_radiation_wavelength 0.71073
_diffrn_reflns_av_R_equivalents 0.0000
_diffrn_reflns_av_sigmaI/netI 0.0495
_diffrn_reflns_limit_h_max 17
_diffrn_reflns_limit_h_min -17
_diffrn_reflns_limit_k_max 25
_diffrn_reflns_limit_k_min 0
_diffrn_reflns_limit_l_max 36
_diffrn_reflns_limit_l_min 0
_diffrn_reflns_number 8732
_diffrn_reflns_theta_full 26.37
_diffrn_reflns_theta_max 26.37
_diffrn_reflns_theta_min 1.41
_exptl_absorpt_coefficient_mu 1.137
_exptl_crystal_colour green
_exptl_crystal_density_diffrn 1.717
_exptl_crystal_density_method 'not measured'
_exptl_crystal_description needles
_exptl_crystal_F_000 4512
_exptl_crystal_size_max 0.32
_exptl_crystal_size_mid 0.12
_exptl_crystal_size_min 0.10
_refine_diff_density_max 1.161
_refine_diff_density_min -0.697
_refine_diff_density_rms 0.084
_refine_ls_extinction_method none
_refine_ls_goodness_of_fit_ref 1.001
_refine_ls_hydrogen_treatment mixed
_refine_ls_matrix_type full
_refine_ls_number_parameters 651
_refine_ls_number_reflns 8732
_refine_ls_number_restraints 0
_refine_ls_restrained_S_all 1.001
_refine_ls_R_factor_all 0.0750
_refine_ls_R_factor_gt 0.0457
_refine_ls_shift/su_max 0.001
_refine_ls_shift/su_mean 0.000
_refine_ls_structure_factor_coef Fsqd
_refine_ls_weighting_details 'calc w=1/[\s^2^(Fo^2^)+(0.0765P)^2^+0.0000P] where P=(Fo^2^+2Fc^2^)/3'
_refine_ls_weighting_scheme calc
_refine_ls_wR_factor_gt 0.1193
_refine_ls_wR_factor_ref 0.1316
_reflns_number_gt 5941
_reflns_number_total 8732
_reflns_threshold_expression >2sigma(I)
_cod_data_source_file b107593b.txt
_cod_data_source_block 3a
_cod_original_sg_symbol_H-M C2/c
_cod_database_code 7011103

loop_
_symmetry_equiv_pos_as_xyz
'x, y, z'
'-x, y, -z+1/2'
'x+1/2, y+1/2, z'
'-x+1/2, y+1/2, -z+1/2'
'-x, -y, -z'
'x, -y, z-1/2'
'-x+1/2, -y+1/2, -z'
'x+1/2, -y+1/2, z-1/2'

loop_
_atom_site_label
_atom_site_type_symbol
_atom_site_fract_x
_atom_site_fract_y
_atom_site_fract_z
_atom_site_U_iso_or_equiv
_atom_site_adp_type
_atom_site_occupancy
_atom_site_symmetry_multiplicity
_atom_site_calc_flag
_atom_site_refinement_flags
_atom_site_disorder_assembly
_atom_site_disorder_group
Cu1 Cu 0.39785(3) 0.51483(2) 0.315444(14) 0.02904(13) Uani 1 1 d . . .
Cu2 Cu 0.33679(3) 0.39813(2) 0.208628(14) 0.02876(13) Uani 1 1 d . . .
S1 S 0.23946(8) 0.47574(5) 0.37314(3) 0.0398(3) Uani 1 1 d . . .
N52 N 0.4052(2) 0.42221(14) 0.30870(10) 0.0294(7) Uani 1 1 d . . .
N51 N 0.3777(2) 0.38209(14) 0.27371(10) 0.0297(7) Uani 1 1 d . . .
N41 N 0.3468(2) 0.30072(15) 0.20811(10) 0.0289(7) Uani 1 1 d . . .
N63 N 0.4636(2) 0.40891(15) 0.07755(10) 0.0259(7) Uani 1 1 d . . .
N33 N 0.3151(2) 0.50847(16) 0.09274(10) 0.0320(7) Uani 1 1 d . . .
N22 N 0.3515(2) 0.49070(14) 0.21442(10) 0.0296(7) Uani 1 1 d . . .
N21 N 0.3689(2) 0.53053(14) 0.25036(10) 0.0283(7) Uani 1 1 d . . .
N11 N 0.4136(2) 0.61134(14) 0.31510(10) 0.0287(7) Uani 1 1 d . . .
N109 N 0.4893(3) 0.14907(17) 0.09572(13) 0.0461(9) Uani 1 1 d . . .
N110 N 0.4215(3) 0.0841(2) -0.06571(16) 0.0607(12) Uani 1 1 d . . .
N111 N 0.3282(2) 0.29875(19) -0.02736(13) 0.0453(9) Uani 1 1 d . . .
N112 N 0.3417(2) 0.13101(16) 0.50214(12) 0.0378(8) Uani 1 1 d . . .
N113 N 0.4136(2) 0.36055(16) 0.50060(11) 0.0340(7) Uani 1 1 d . . .
N114 N 0.2168(3) 0.26891(18) 0.36539(12) 0.0544(11) Uani 1 1 d . . .
O61 O 0.46365(17) 0.49053(12) 0.37944(8) 0.0312(6) Uani 1 1 d . . .
O31 O 0.32303(18) 0.42318(12) 0.14157(8) 0.0308(6) Uani 1 1 d . . .
O1 O 0.25566(18) 0.52058(13) 0.33422(9) 0.0375(6) Uani 1 1 d . . .
O2 O 0.17783(19) 0.39799(15) 0.20042(10) 0.0468(7) Uani 1 1 d . . .
O5 O 0.4201(2) 0.27257(13) 0.06911(9) 0.0430(7) Uani 1 1 d . . .
O6 O 0.5509(3) 0.18337(18) 0.11625(12) 0.0732(10) Uani 1 1 d . . .
O7 O 0.4577(3) 0.1029(2) 0.11282(14) 0.0884(13) Uani 1 1 d . . .
O8 O 0.4450(3) 0.0298(2) -0.05438(15) 0.0834(13) Uani 1 1 d . . .
O9 O 0.4050(3) 0.1031(2) -0.10618(13) 0.0860(14) Uani 1 1 d . . .
O10 O 0.3093(2) 0.33878(15) 0.00058(10) 0.0511(8) Uani 1 1 d . . .
O11 O 0.3062(3) 0.30691(18) -0.06914(11) 0.0669(10) Uani 1 1 d . . .
O12 O 0.21503(19) 0.15023(13) 0.41378(9) 0.0389(6) Uani 1 1 d . . .
O13 O 0.3718(2) 0.13243(15) 0.54381(10) 0.0502(8) Uani 1 1 d . . .
O14 O 0.3251(2) 0.08076(15) 0.48024(13) 0.0675(10) Uani 1 1 d . . .
O15 O 0.3876(2) 0.41418(13) 0.48562(10) 0.0448(7) Uani 1 1 d . . .
O16 O 0.47679(19) 0.35153(14) 0.53460(10) 0.0453(7) Uani 1 1 d . . .
O17 O 0.2308(3) 0.22792(18) 0.33544(12) 0.0875(13) Uani 1 1 d . . .
O18 O 0.1773(4) 0.3176(2) 0.35388(14) 0.1102(18) Uani 1 1 d . . .
C62 C 0.4829(2) 0.43061(17) 0.38487(11) 0.0267(8) Uani 1 1 d . . .
C53 C 0.4456(2) 0.38714(17) 0.34582(11) 0.0271(8) Uani 1 1 d . . .
C54 C 0.4434(2) 0.32183(17) 0.33403(12) 0.0290(8) Uani 1 1 d . . .
H54 H 0.4667 0.2861 0.3531 0.035 Uiso 1 1 calc R . .
C55 C 0.3990(2) 0.32074(17) 0.28776(12) 0.0277(8) Uani 1 1 d . . .
C42 C 0.3745(2) 0.27307(17) 0.25050(12) 0.0279(8) Uani 1 1 d . . .
C43 C 0.3760(3) 0.20681(18) 0.25626(13) 0.0373(9) Uani 1 1 d . . .
H43 H 0.3950 0.1884 0.2860 0.045 Uiso 1 1 calc R . .
C44 C 0.3492(3) 0.1671(2) 0.21756(14) 0.0439(10) Uani 1 1 d . . .
H44 H 0.3491 0.1213 0.2207 0.053 Uiso 1 1 calc R . .
C45 C 0.3228(3) 0.1956(2) 0.17470(13) 0.0420(10) Uani 1 1 d . . .
H45 H 0.3051 0.1696 0.1479 0.050 Uiso 1 1 calc R . .
C46 C 0.3223(3) 0.26209(19) 0.17122(13) 0.0347(9) Uani 1 1 d . . .
H46 H 0.3039 0.2813 0.1417 0.042 Uiso 1 1 calc R . .
C64 C 0.4126(3) 0.45333(17) 0.04266(11) 0.0292(8) Uani 1 1 d . . .
H64A H 0.4079 0.4337 0.0117 0.035 Uiso 1 1 calc R . .
H64B H 0.4488 0.4942 0.0431 0.035 Uiso 1 1 calc R . .
C34 C 0.3131(3) 0.46801(17) 0.05149(11) 0.0287(8) Uani 1 1 d . . .
H34A H 0.2765 0.4906 0.0243 0.034 Uiso 1 1 calc R . .
H34B H 0.2802 0.4268 0.0555 0.034 Uiso 1 1 calc R . .
C32 C 0.3242(2) 0.48370(18) 0.13430(12) 0.0289(8) Uani 1 1 d . . .
C23 C 0.3394(3) 0.52625(17) 0.17540(12) 0.0286(8) Uani 1 1 d . . .
C24 C 0.3496(3) 0.59155(17) 0.18702(12) 0.0301(8) Uani 1 1 d . . .
H24 H 0.3447 0.6277 0.1668 0.036 Uiso 1 1 calc R . .
C25 C 0.3687(2) 0.59185(17) 0.23492(12) 0.0285(8) Uani 1 1 d . . .
C12 C 0.3919(2) 0.63948(17) 0.27298(12) 0.0286(8) Uani 1 1 d . . .
C13 C 0.3937(3) 0.70607(19) 0.26757(14) 0.0389(9) Uani 1 1 d . . .
H13 H 0.3771 0.7252 0.2379 0.047 Uiso 1 1 calc R . .
C14 C 0.4204(3) 0.7439(2) 0.30645(15) 0.0475(11) Uani 1 1 d . . .
H14 H 0.4220 0.7897 0.3038 0.057 Uiso 1 1 calc R . .
C15 C 0.4445(3) 0.7151(2) 0.34904(15) 0.0482(11) Uani 1 1 d . . .
H15 H 0.4642 0.7408 0.3758 0.058 Uiso 1 1 calc R . .
C16 C 0.4397(3) 0.64880(19) 0.35248(13) 0.0360(9) Uani 1 1 d . . .
H16 H 0.4553 0.6290 0.3820 0.043 Uiso 1 1 calc R . .
C1 C 0.1150(3) 0.4623(3) 0.36311(17) 0.0590(13) Uani 1 1 d . . .
H1A H 0.0818 0.5040 0.3605 0.088 Uiso 1 1 calc R . .
H1B H 0.0982 0.4377 0.3889 0.088 Uiso 1 1 calc R . .
H1C H 0.0963 0.4378 0.3344 0.088 Uiso 1 1 calc R . .
C2 C 0.2507(4) 0.5251(2) 0.42282(14) 0.0548(12) Uani 1 1 d . . .
H2A H 0.3160 0.5412 0.4308 0.082 Uiso 1 1 calc R . .
H2B H 0.2355 0.4997 0.4486 0.082 Uiso 1 1 calc R . .
H2C H 0.2068 0.5618 0.4166 0.082 Uiso 1 1 calc R . .
C125 C 0.4145(3) 0.23079(19) 0.03818(13) 0.0369(9) Uani 1 1 d . . .
C126 C 0.4489(3) 0.1647(2) 0.04800(14) 0.0386(9) Uani 1 1 d . . .
C127 C 0.4480(3) 0.1165(2) 0.01629(16) 0.0448(11) Uani 1 1 d . . .
H127 H 0.4693 0.0741 0.0254 0.054 Uiso 1 1 calc R . .
C128 C 0.4152(3) 0.1314(2) -0.02951(16) 0.0464(11) Uani 1 1 d . . .
C129 C 0.3782(3) 0.1914(2) -0.04291(15) 0.0472(11) Uani 1 1 d . . .
H129 H 0.3549 0.2003 -0.0746 0.057 Uiso 1 1 calc R . .
C130 C 0.3753(3) 0.2388(2) -0.00992(14) 0.0399(10) Uani 1 1 d . . .
C131 C 0.2667(3) 0.19453(18) 0.43201(12) 0.0308(8) Uani 1 1 d . . .
C132 C 0.3291(2) 0.19194(17) 0.47704(12) 0.0294(8) Uani 1 1 d . . .
C133 C 0.3762(2) 0.24470(18) 0.49899(12) 0.0285(8) Uani 1 1 d . . .
H133 H 0.4146 0.2401 0.5287 0.034 Uiso 1 1 calc R . .
C134 C 0.3669(2) 0.30452(17) 0.47731(12) 0.0289(8) Uani 1 1 d . . .
C135 C 0.3126(3) 0.31172(18) 0.43379(12) 0.0313(8) Uani 1 1 d . . .
H135 H 0.3066 0.3529 0.4192 0.038 Uiso 1 1 calc R . .
C136 C 0.2677(3) 0.25889(18) 0.41203(12) 0.0326(8) Uani 1 1 d . . .
C3 C 0.1197(5) 0.4320(3) 0.2247(3) 0.137(4) Uani 1 1 d . . .
H3A H 0.1423 0.4240 0.2580 0.164 Uiso 1 1 calc R . .
H3B H 0.0549 0.4138 0.2166 0.164 Uiso 1 1 calc R . .
C4 C 0.1132(4) 0.5045(4) 0.2172(4) 0.175(5) Uani 1 1 d . . .
H4A H 0.1772 0.5231 0.2224 0.263 Uiso 1 1 calc R . .
H4B H 0.0767 0.5237 0.2389 0.263 Uiso 1 1 calc R . .
H4C H 0.0814 0.5135 0.1855 0.263 Uiso 1 1 calc R . .
H63N H 0.454(3) 0.3738(19) 0.0743(14) 0.030(12) Uiso 1 1 d . . .
H33N H 0.305(3) 0.5458(19) 0.0894(13) 0.027(11) Uiso 1 1 d . . .
H4 H 0.1441 0.4126 0.1680 0.050 Uiso 1 1 d . . .

loop_
_atom_site_aniso_label
_atom_site_aniso_U_11
_atom_site_aniso_U_22
_atom_site_aniso_U_33
_atom_site_aniso_U_23
_atom_site_aniso_U_13
_atom_site_aniso_U_12
Cu1 0.0394(3) 0.0266(2) 0.0185(2) -0.00243(17) -0.00173(18) 0.00139(19)
Cu2 0.0392(3) 0.0267(2) 0.0177(2) -0.00236(17) -0.00170(18) 0.00069(19)
S1 0.0463(6) 0.0412(6) 0.0308(5) 0.0076(4) 0.0043(4) 0.0023(5)
N52 0.0384(18) 0.0274(16) 0.0193(15) -0.0019(12) -0.0030(13) -0.0008(13)
N51 0.0391(18) 0.0279(16) 0.0193(15) -0.0044(12) -0.0022(13) -0.0031(13)
N41 0.0343(17) 0.0297(17) 0.0212(15) -0.0046(12) 0.0010(12) -0.0027(13)
N63 0.0338(17) 0.0227(17) 0.0195(15) 0.0020(12) 0.0005(12) 0.0018(14)
N33 0.046(2) 0.0270(18) 0.0206(16) 0.0003(13) -0.0007(13) 0.0108(15)
N22 0.0425(18) 0.0260(16) 0.0186(15) -0.0033(12) 0.0012(13) 0.0006(13)
N21 0.0356(17) 0.0261(16) 0.0217(15) -0.0044(12) 0.0015(13) 0.0016(13)
N11 0.0322(17) 0.0292(17) 0.0237(16) -0.0049(12) 0.0021(13) 0.0031(13)
N109 0.060(2) 0.0319(19) 0.050(2) -0.0055(17) 0.0192(19) -0.0203(17)
N110 0.047(2) 0.074(3) 0.063(3) -0.043(3) 0.017(2) -0.019(2)
N111 0.0365(19) 0.057(2) 0.042(2) -0.0096(18) 0.0060(16) -0.0146(17)
N112 0.0268(17) 0.039(2) 0.046(2) 0.0036(16) 0.0028(15) -0.0025(15)
N113 0.0352(18) 0.038(2) 0.0306(18) -0.0125(14) 0.0098(14) -0.0083(15)
N114 0.087(3) 0.034(2) 0.033(2) -0.0061(17) -0.0110(19) -0.018(2)
O61 0.0405(15) 0.0281(14) 0.0214(13) -0.0022(10) -0.0035(11) 0.0043(11)
O31 0.0411(15) 0.0287(14) 0.0210(13) -0.0018(10) 0.0016(11) 0.0028(11)
O1 0.0408(15) 0.0416(16) 0.0297(14) 0.0067(12) 0.0052(12) 0.0020(12)
O2 0.0398(16) 0.061(2) 0.0384(17) -0.0071(14) 0.0027(13) -0.0070(14)
O5 0.0595(18) 0.0357(16) 0.0357(16) -0.0112(12) 0.0139(13) -0.0144(13)
O6 0.091(3) 0.068(2) 0.056(2) -0.0052(18) 0.0000(19) -0.021(2)
O7 0.099(3) 0.080(3) 0.083(3) 0.030(2) 0.007(2) -0.028(2)
O8 0.115(3) 0.056(2) 0.089(3) -0.043(2) 0.045(3) -0.024(2)
O9 0.071(3) 0.128(4) 0.050(2) -0.052(2) -0.0113(19) 0.020(2)
O10 0.0517(18) 0.057(2) 0.0448(18) -0.0127(15) 0.0092(14) -0.0043(15)
O11 0.081(2) 0.075(2) 0.040(2) -0.0112(17) 0.0006(17) 0.000(2)
O12 0.0492(16) 0.0336(15) 0.0316(15) -0.0045(12) 0.0012(12) -0.0111(13)
O13 0.0539(19) 0.0538(19) 0.0424(19) 0.0149(14) 0.0072(15) 0.0048(15)
O14 0.069(2) 0.0335(17) 0.084(3) 0.0058(17) -0.0266(19) -0.0107(16)
O15 0.0579(19) 0.0296(16) 0.0449(17) -0.0105(13) 0.0040(14) -0.0078(13)
O16 0.0415(16) 0.0518(18) 0.0383(17) -0.0113(14) -0.0042(13) -0.0074(14)
O17 0.154(4) 0.066(2) 0.037(2) -0.0074(18) 0.004(2) -0.038(2)
O18 0.179(5) 0.063(3) 0.062(3) 0.002(2) -0.050(3) 0.008(3)
C62 0.0291(19) 0.030(2) 0.0200(18) -0.0011(14) 0.0034(14) -0.0008(15)
C53 0.0310(19) 0.031(2) 0.0174(17) -0.0018(14) 0.0008(14) -0.0033(15)
C54 0.0315(19) 0.0285(19) 0.0255(18) 0.0000(15) 0.0013(15) 0.0006(15)
C55 0.0294(19) 0.0277(19) 0.0242(18) -0.0016(14) 0.0004(15) 0.0001(15)
C42 0.0288(19) 0.030(2) 0.0226(18) -0.0016(15) 0.0002(14) 0.0008(15)
C43 0.048(2) 0.032(2) 0.028(2) -0.0010(16) -0.0034(17) 0.0033(18)
C44 0.058(3) 0.030(2) 0.041(2) -0.0092(18) 0.001(2) 0.0048(19)
C45 0.054(3) 0.038(2) 0.030(2) -0.0164(18) -0.0030(18) 0.0039(19)
C46 0.039(2) 0.039(2) 0.0234(19) -0.0067(16) -0.0009(16) -0.0002(17)
C64 0.041(2) 0.0283(19) 0.0161(17) 0.0027(14) -0.0004(15) 0.0030(16)
C34 0.039(2) 0.0284(19) 0.0161(17) -0.0014(14) -0.0021(15) 0.0060(16)
C32 0.0315(19) 0.032(2) 0.0217(18) -0.0001(15) 0.0009(14) 0.0074(16)
C23 0.034(2) 0.030(2) 0.0214(18) 0.0030(14) 0.0037(15) 0.0077(15)
C24 0.035(2) 0.030(2) 0.0250(19) 0.0019(15) 0.0050(15) 0.0071(16)
C25 0.0283(19) 0.031(2) 0.0258(19) -0.0006(15) 0.0026(15) 0.0058(15)
C12 0.0290(19) 0.028(2) 0.0274(19) -0.0050(15) 0.0011(15) 0.0038(15)
C13 0.047(2) 0.033(2) 0.035(2) -0.0011(17) 0.0030(18) 0.0041(18)
C14 0.066(3) 0.029(2) 0.045(3) -0.0105(19) 0.003(2) 0.001(2)
C15 0.065(3) 0.040(2) 0.036(2) -0.0153(19) 0.001(2) 0.001(2)
C16 0.041(2) 0.038(2) 0.027(2) -0.0094(17) 0.0027(16) 0.0009(18)
C1 0.055(3) 0.066(3) 0.057(3) 0.013(3) 0.011(2) -0.008(2)
C2 0.073(3) 0.065(3) 0.023(2) -0.001(2) 0.001(2) 0.008(3)
C125 0.038(2) 0.039(2) 0.036(2) -0.0109(17) 0.0149(18) -0.0184(18)
C126 0.041(2) 0.040(2) 0.038(2) -0.0086(18) 0.0167(18) -0.0192(18)
C127 0.046(2) 0.039(2) 0.056(3) -0.016(2) 0.025(2) -0.0201(19)
C128 0.037(2) 0.056(3) 0.049(3) -0.032(2) 0.017(2) -0.021(2)
C129 0.037(2) 0.068(3) 0.038(2) -0.021(2) 0.0086(18) -0.020(2)
C130 0.035(2) 0.047(2) 0.040(2) -0.0127(19) 0.0136(18) -0.0171(19)
C131 0.034(2) 0.031(2) 0.028(2) -0.0060(16) 0.0099(16) -0.0030(16)
C132 0.0287(19) 0.031(2) 0.031(2) -0.0003(16) 0.0100(15) -0.0022(15)
C133 0.0231(18) 0.039(2) 0.0245(18) -0.0040(16) 0.0070(14) -0.0006(15)
C134 0.0304(19) 0.032(2) 0.0250(18) -0.0090(15) 0.0069(15) -0.0056(16)
C135 0.040(2) 0.0284(19) 0.0266(19) -0.0018(15) 0.0090(16) -0.0034(16)
C136 0.040(2) 0.033(2) 0.0238(19) -0.0052(16) 0.0036(16) -0.0065(17)
C3 0.118(6) 0.070(4) 0.268(11) 0.020(5) 0.155(7) 0.027(4)
C4 0.035(3) 0.103(6) 0.388(16) -0.112(8) 0.038(6) -0.001(3)

loop_
_atom_type_symbol
_atom_type_description
_atom_type_scat_dispersion_real
_atom_type_scat_dispersion_imag
_atom_type_scat_source
C C 0.0033 0.0016 'International Tables Vol C Tables 4.2.6.8 and 6.1.1.4'
H H 0.0000 0.0000 'International Tables Vol C Tables 4.2.6.8 and 6.1.1.4'
N N 0.0061 0.0033 'International Tables Vol C Tables 4.2.6.8 and 6.1.1.4'
O O 0.0106 0.0060 'International Tables Vol C Tables 4.2.6.8 and 6.1.1.4'
S S 0.1246 0.1234 'International Tables Vol C Tables 4.2.6.8 and 6.1.1.4'
Cu Cu 0.3201 1.2651 'International Tables Vol C Tables 4.2.6.8 and 6.1.1.4'

loop_
_geom_angle_atom_site_label_1
_geom_angle_atom_site_label_2
_geom_angle_atom_site_label_3
_geom_angle
_geom_angle_site_symmetry_1
_geom_angle_site_symmetry_3
_geom_angle_publ_flag
N21 Cu1 N52 94.05(12) . . ?
N21 Cu1 N11 80.25(12) . . ?
N52 Cu1 N11 167.67(13) . . ?
N21 Cu1 O61 163.74(12) . . ?
N52 Cu1 O61 79.87(11) . . ?
N11 Cu1 O61 102.64(11) . . ?
N21 Cu1 O1 101.60(11) . . ?
N52 Cu1 O1 98.58(12) . . ?
N11 Cu1 O1 93.29(11) . . ?
O61 Cu1 O1 94.24(10) . . ?
N21 Cu1 Cu2 47.64(9) . . ?
N52 Cu1 Cu2 47.01(8) . . ?
N11 Cu1 Cu2 127.82(8) . . ?
O61 Cu1 Cu2 126.51(7) . . ?
O1 Cu1 Cu2 98.80(7) . . ?
N22 Cu2 N51 94.23(12) . . ?
N22 Cu2 N41 169.44(12) . . ?
N51 Cu2 N41 80.05(12) . . ?
N22 Cu2 O31 79.75(11) . . ?
N51 Cu2 O31 167.34(12) . . ?
N41 Cu2 O31 104.04(11) . . ?
N22 Cu2 O2 95.94(12) . . ?
N51 Cu2 O2 102.97(12) . . ?
N41 Cu2 O2 94.00(11) . . ?
O31 Cu2 O2 88.81(10) . . ?
N22 Cu2 Cu1 46.91(8) . . ?
N51 Cu2 Cu1 47.68(9) . . ?
N41 Cu2 Cu1 127.68(8) . . ?
O31 Cu2 Cu1 126.48(7) . . ?
O2 Cu2 Cu1 99.20(7) . . ?
O1 S1 C2 105.7(2) . . ?
O1 S1 C1 104.84(19) . . ?
C2 S1 C1 99.5(2) . . ?
N51 N52 C53 108.5(3) . . ?
N51 N52 Cu1 133.3(2) . . ?
C53 N52 Cu1 118.1(2) . . ?
N52 N51 C55 109.2(3) . . ?
N52 N51 Cu2 131.3(2) . . ?
C55 N51 Cu2 118.5(2) . . ?
C46 N41 C42 118.8(3) . . ?
C46 N41 Cu2 126.2(3) . . ?
C42 N41 Cu2 114.8(2) . . ?
C62 N63 C64 121.3(3) 2_655 . ?
C62 N63 H63N 121(3) 2_655 . ?
C64 N63 H63N 117(3) . . ?
C32 N33 C34 122.3(3) . . ?
C32 N33 H33N 119(3) . . ?
C34 N33 H33N 118(3) . . ?
N21 N22 C23 108.6(3) . . ?
N21 N22 Cu2 133.3(2) . . ?
C23 N22 Cu2 118.0(2) . . ?
N22 N21 C25 108.9(3) . . ?
N22 N21 Cu1 132.0(2) . . ?
C25 N21 Cu1 119.0(2) . . ?
C16 N11 C12 119.2(3) . . ?
C16 N11 Cu1 125.7(3) . . ?
C12 N11 Cu1 115.1(2) . . ?
O6 N109 O7 123.5(4) . . ?
O6 N109 C126 118.7(3) . . ?
O7 N109 C126 117.8(4) . . ?
O8 N110 O9 123.9(4) . . ?
O8 N110 C128 118.2(5) . . ?
O9 N110 C128 117.9(5) . . ?
O11 N111 O10 122.1(4) . . ?
O11 N111 C130 119.3(4) . . ?
O10 N111 C130 118.6(4) . . ?
O14 N112 O13 123.3(4) . . ?
O14 N112 C132 118.1(3) . . ?
O13 N112 C132 118.5(3) . . ?
O15 N113 O16 123.9(3) . . ?
O15 N113 C134 118.0(3) . . ?
O16 N113 C134 118.1(3) . . ?
O18 N114 O17 120.1(4) . . ?
O18 N114 C136 121.9(4) . . ?
O17 N114 C136 116.8(4) . . ?
C62 O61 Cu1 114.5(2) . . ?
C32 O31 Cu2 114.6(2) . . ?
S1 O1 Cu1 115.47(14) . . ?
C3 O2 Cu2 129.6(4) . . ?
C3 O2 H4 96.1 . . ?
Cu2 O2 H4 113.1 . . ?
O61 C62 N63 121.4(3) . 2_655 ?
O61 C62 C53 117.0(3) . . ?
N63 C62 C53 121.6(3) 2_655 . ?
N52 C53 C54 109.3(3) . . ?
N52 C53 C62 110.2(3) . . ?
C54 C53 C62 140.4(3) . . ?
C53 C54 C55 104.2(3) . . ?
C53 C54 H54 127.9 . . ?
C55 C54 H54 127.9 . . ?
N51 C55 C54 108.8(3) . . ?
N51 C55 C42 112.9(3) . . ?
C54 C55 C42 138.2(3) . . ?
N41 C42 C43 121.6(3) . . ?
N41 C42 C55 113.2(3) . . ?
C43 C42 C55 125.2(3) . . ?
C42 C43 C44 119.0(4) . . ?
C42 C43 H43 120.5 . . ?
C44 C43 H43 120.5 . . ?
C45 C44 C43 118.8(4) . . ?
C45 C44 H44 120.6 . . ?
C43 C44 H44 120.6 . . ?
C46 C45 C44 119.4(3) . . ?
C46 C45 H45 120.3 . . ?
C44 C45 H45 120.3 . . ?
N41 C46 C45 122.4(3) . . ?
N41 C46 H46 118.8 . . ?
C45 C46 H46 118.8 . . ?
N63 C64 C34 111.5(3) . . ?
N63 C64 H64A 109.3 . . ?
C34 C64 H64A 109.3 . . ?
N63 C64 H64B 109.3 . . ?
C34 C64 H64B 109.3 . . ?
H64A C64 H64B 108.0 . . ?
N33 C34 C64 112.1(3) . . ?
N33 C34 H34A 109.2 . . ?
C64 C34 H34A 109.2 . . ?
N33 C34 H34B 109.2 . . ?
C64 C34 H34B 109.2 . . ?
H34A C34 H34B 107.9 . . ?
O31 C32 N33 122.7(3) . . ?
O31 C32 C23 116.8(3) . . ?
N33 C32 C23 120.5(3) . . ?
N22 C23 C24 109.0(3) . . ?
N22 C23 C32 110.6(3) . . ?
C24 C23 C32 140.3(3) . . ?
C25 C24 C23 104.3(3) . . ?
C25 C24 H24 127.9 . . ?
C23 C24 H24 127.9 . . ?
N21 C25 C24 109.1(3) . . ?
N21 C25 C12 112.5(3) . . ?
C24 C25 C12 138.4(3) . . ?
N11 C12 C13 121.7(3) . . ?
N11 C12 C25 113.0(3) . . ?
C13 C12 C25 125.3(3) . . ?
C14 C13 C12 118.3(4) . . ?
C14 C13 H13 120.9 . . ?
C12 C13 H13 120.9 . . ?
C15 C14 C13 119.9(4) . . ?
C15 C14 H14 120.1 . . ?
C13 C14 H14 120.1 . . ?
C14 C15 C16 119.3(4) . . ?
C14 C15 H15 120.3 . . ?
C16 C15 H15 120.3 . . ?
N11 C16 C15 121.5(4) . . ?
N11 C16 H16 119.2 . . ?
C15 C16 H16 119.2 . . ?
S1 C1 H1A 109.5 . . ?
S1 C1 H1B 109.5 . . ?
H1A C1 H1B 109.5 . . ?
S1 C1 H1C 109.5 . . ?
H1A C1 H1C 109.5 . . ?
H1B C1 H1C 109.5 . . ?
S1 C2 H2A 109.5 . . ?
S1 C2 H2B 109.5 . . ?
H2A C2 H2B 109.5 . . ?
S1 C2 H2C 109.5 . . ?
H2A C2 H2C 109.5 . . ?
H2B C2 H2C 109.5 . . ?
O5 C125 C130 127.1(4) . . ?
O5 C125 C126 121.8(4) . . ?
C130 C125 C126 111.1(3) . . ?
C127 C126 N109 116.9(4) . . ?
C127 C126 C125 125.8(4) . . ?
N109 C126 C125 117.3(3) . . ?
C126 C127 C128 117.8(4) . . ?
C126 C127 H127 121.1 . . ?
C128 C127 H127 121.1 . . ?
C129 C128 C127 121.8(4) . . ?
C129 C128 N110 117.6(4) . . ?
C127 C128 N110 120.6(5) . . ?
C128 C129 C130 119.6(4) . . ?
C128 C129 H129 120.2 . . ?
C130 C129 H129 120.2 . . ?
C129 C130 C125 123.7(4) . . ?
C129 C130 N111 115.1(4) . . ?
C125 C130 N111 121.2(4) . . ?
O12 C131 C136 123.3(3) . . ?
O12 C131 C132 125.9(3) . . ?
C136 C131 C132 110.6(3) . . ?
C133 C132 N112 116.1(3) . . ?
C133 C132 C131 124.3(3) . . ?
N112 C132 C131 119.6(3) . . ?
C132 C133 C134 119.4(3) . . ?
C132 C133 H133 120.3 . . ?
C134 C133 H133 120.3 . . ?
C135 C134 C133 121.0(3) . . ?
C135 C134 N113 119.2(3) . . ?
C133 C134 N113 119.8(3) . . ?
C136 C135 C134 119.2(4) . . ?
C136 C135 H135 120.4 . . ?
C134 C135 H135 120.4 . . ?
C135 C136 N114 116.4(3) . . ?
C135 C136 C131 125.3(3) . . ?
N114 C136 C131 118.3(3) . . ?
O2 C3 C4 116.9(6) . . ?
O2 C3 H3A 108.1 . . ?
C4 C3 H3A 108.1 . . ?
O2 C3 H3B 108.1 . . ?
C4 C3 H3B 108.1 . . ?
H3A C3 H3B 107.3 . . ?
C3 C4 H4A 109.5 . . ?
C3 C4 H4B 109.5 . . ?
H4A C4 H4B 109.5 . . ?
C3 C4 H4C 109.5 . . ?
H4A C4 H4C 109.5 . . ?
H4B C4 H4C 109.5 . . ?

loop_
_geom_bond_atom_site_label_1
_geom_bond_atom_site_label_2
_geom_bond_distance
_geom_bond_site_symmetry_2
_geom_bond_publ_flag
Cu1 N21 1.915(3) . ?
Cu1 N52 1.928(3) . ?
Cu1 N11 2.006(3) . ?
Cu1 O61 2.012(2) . ?
Cu1 O1 2.209(3) . ?
Cu1 Cu2 3.9340(6) . ?
Cu2 N22 1.927(3) . ?
Cu2 N51 1.929(3) . ?
Cu2 N41 2.017(3) . ?
Cu2 O31 2.018(2) . ?
Cu2 O2 2.245(3) . ?
S1 O1 1.524(3) . ?
S1 C2 1.767(4) . ?
S1 C1 1.775(5) . ?
N52 N51 1.325(4) . ?
N52 C53 1.351(4) . ?
N51 C55 1.350(4) . ?
N41 C46 1.342(4) . ?
N41 C42 1.365(4) . ?
N63 C62 1.305(4) 2_655 ?
N63 C64 1.469(4) . ?
N63 H63N 0.74(4) . ?
N33 C32 1.312(5) . ?
N33 C34 1.471(4) . ?
N33 H33N 0.79(4) . ?
N22 N21 1.328(4) . ?
N22 C23 1.348(4) . ?
N21 C25 1.345(4) . ?
N11 C16 1.342(4) . ?
N11 C12 1.354(4) . ?
N109 O6 1.204(4) . ?
N109 O7 1.205(5) . ?
N109 C126 1.456(5) . ?
N110 O8 1.202(6) . ?
N110 O9 1.236(6) . ?
N110 C128 1.461(5) . ?
N111 O11 1.226(5) . ?
N111 O10 1.232(4) . ?
N111 C130 1.457(6) . ?
N112 O14 1.222(4) . ?
N112 O13 1.225(4) . ?
N112 C132 1.454(5) . ?
N113 O15 1.225(4) . ?
N113 O16 1.236(4) . ?
N113 C134 1.446(4) . ?
N114 O18 1.173(5) . ?
N114 O17 1.265(5) . ?
N114 C136 1.448(5) . ?
O61 C62 1.271(4) . ?
O31 C32 1.268(4) . ?
O2 C3 1.384(6) . ?
O2 H4 1.0338 . ?
O5 C125 1.247(4) . ?
O12 C131 1.236(4) . ?
C62 N63 1.305(4) 2_655 ?
C62 C53 1.480(5) . ?
C53 C54 1.391(5) . ?
C54 C55 1.396(5) . ?
C54 H54 0.9500 . ?
C55 C42 1.469(5) . ?
C42 C43 1.378(5) . ?
C43 C44 1.401(5) . ?
C43 H43 0.9500 . ?
C44 C45 1.383(6) . ?
C44 H44 0.9500 . ?
C45 C46 1.376(5) . ?
C45 H45 0.9500 . ?
C46 H46 0.9500 . ?
C64 C34 1.526(5) . ?
C64 H64A 0.9900 . ?
C64 H64B 0.9900 . ?
C34 H34A 0.9900 . ?
C34 H34B 0.9900 . ?
C32 C23 1.480(5) . ?
C23 C24 1.392(5) . ?
C24 C25 1.388(5) . ?
C24 H24 0.9500 . ?
C25 C12 1.483(5) . ?
C12 C13 1.385(5) . ?
C13 C14 1.381(5) . ?
C13 H13 0.9500 . ?
C14 C15 1.374(6) . ?
C14 H14 0.9500 . ?
C15 C16 1.376(6) . ?
C15 H15 0.9500 . ?
C16 H16 0.9500 . ?
C1 H1A 0.9800 . ?
C1 H1B 0.9800 . ?
C1 H1C 0.9800 . ?
C2 H2A 0.9800 . ?
C2 H2B 0.9800 . ?
C2 H2C 0.9800 . ?
C125 C130 1.436(5) . ?
C125 C126 1.462(6) . ?
C126 C127 1.364(5) . ?
C127 C128 1.381(6) . ?
C127 H127 0.9500 . ?
C128 C129 1.376(7) . ?
C129 C130 1.386(6) . ?
C129 H129 0.9500 . ?
C131 C136 1.455(5) . ?
C131 C132 1.459(5) . ?
C132 C133 1.379(5) . ?
C133 C134 1.386(5) . ?
C133 H133 0.9500 . ?
C134 C135 1.381(5) . ?
C135 C136 1.365(5) . ?
C135 H135 0.9500 . ?
C3 C4 1.514(10) . ?
C3 H3A 0.9900 . ?
C3 H3B 0.9900 . ?
C4 H4A 0.9800 . ?
C4 H4B 0.9800 . ?
C4 H4C 0.9800 . ?

loop_
_geom_torsion_atom_site_label_1
_geom_torsion_atom_site_label_2
_geom_torsion_atom_site_label_3
_geom_torsion_atom_site_label_4
_geom_torsion
_geom_torsion_site_symmetry_1
_geom_torsion_site_symmetry_2
_geom_torsion_site_symmetry_3
_geom_torsion_site_symmetry_4
_geom_torsion_publ_flag
N21 Cu1 Cu2 N22 1.88(17) . . . . ?
N52 Cu1 Cu2 N22 -166.85(17) . . . . ?
N11 Cu1 Cu2 N22 -1.59(16) . . . . ?
O61 Cu1 Cu2 N22 -158.42(16) . . . . ?
O1 Cu1 Cu2 N22 99.59(14) . . . . ?
N21 Cu1 Cu2 N51 173.13(17) . . . . ?
N52 Cu1 Cu2 N51 4.40(17) . . . . ?
N11 Cu1 Cu2 N51 169.66(17) . . . . ?
O61 Cu1 Cu2 N51 12.83(15) . . . . ?
O1 Cu1 Cu2 N51 -89.16(14) . . . . ?
N21 Cu1 Cu2 N41 169.95(16) . . . . ?
N52 Cu1 Cu2 N41 1.23(16) . . . . ?
N11 Cu1 Cu2 N41 166.49(15) . . . . ?
O61 Cu1 Cu2 N41 9.66(14) . . . . ?
O1 Cu1 Cu2 N41 -92.33(13) . . . . ?
N21 Cu1 Cu2 O31 7.70(15) . . . . ?
N52 Cu1 Cu2 O31 -161.02(15) . . . . ?
N11 Cu1 Cu2 O31 4.24(14) . . . . ?
O61 Cu1 Cu2 O31 -152.59(13) . . . . ?
O1 Cu1 Cu2 O31 105.42(11) . . . . ?
N21 Cu1 Cu2 O2 -87.67(14) . . . . ?
N52 Cu1 Cu2 O2 103.61(15) . . . . ?
N11 Cu1 Cu2 O2 -91.13(13) . . . . ?
O61 Cu1 Cu2 O2 112.04(12) . . . . ?
O1 Cu1 Cu2 O2 10.05(10) . . . . ?
N21 Cu1 N52 N51 -14.8(3) . . . . ?
N11 Cu1 N52 N51 -76.7(7) . . . . ?
O61 Cu1 N52 N51 -179.6(3) . . . . ?
O1 Cu1 N52 N51 87.5(3) . . . . ?
Cu2 Cu1 N52 N51 -6.5(3) . . . . ?
N21 Cu1 N52 C53 165.4(3) . . . . ?
N11 Cu1 N52 C53 103.5(6) . . . . ?
O61 Cu1 N52 C53 0.6(3) . . . . ?
O1 Cu1 N52 C53 -92.2(3) . . . . ?
Cu2 Cu1 N52 C53 173.7(3) . . . . ?
C53 N52 N51 C55 0.6(4) . . . . ?
Cu1 N52 N51 C55 -179.2(3) . . . . ?
C53 N52 N51 Cu2 -167.2(3) . . . . ?
Cu1 N52 N51 Cu2 13.0(5) . . . . ?
N22 Cu2 N51 N52 0.2(3) . . . . ?
N41 Cu2 N51 N52 171.2(3) . . . . ?
O31 Cu2 N51 N52 61.2(7) . . . . ?
O2 Cu2 N51 N52 -96.9(3) . . . . ?
Cu1 Cu2 N51 N52 -6.2(2) . . . . ?
N22 Cu2 N51 C55 -166.7(3) . . . . ?
N41 Cu2 N51 C55 4.4(3) . . . . ?
O31 Cu2 N51 C55 -105.7(5) . . . . ?
O2 Cu2 N51 C55 96.2(3) . . . . ?
Cu1 Cu2 N51 C55 -173.1(3) . . . . ?
N22 Cu2 N41 C46 -127.0(6) . . . . ?
N51 Cu2 N41 C46 175.2(3) . . . . ?
O31 Cu2 N41 C46 -17.1(3) . . . . ?
O2 Cu2 N41 C46 72.7(3) . . . . ?
Cu1 Cu2 N41 C46 177.6(3) . . . . ?
N22 Cu2 N41 C42 58.3(8) . . . . ?
N51 Cu2 N41 C42 0.5(2) . . . . ?
O31 Cu2 N41 C42 168.2(2) . . . . ?
O2 Cu2 N41 C42 -102.0(2) . . . . ?
Cu1 Cu2 N41 C42 2.9(3) . . . . ?
N51 Cu2 N22 N21 -9.2(3) . . . . ?
N41 Cu2 N22 N21 -66.0(8) . . . . ?
O31 Cu2 N22 N21 -178.0(3) . . . . ?
O2 Cu2 N22 N21 94.3(3) . . . . ?
Cu1 Cu2 N22 N21 -2.7(3) . . . . ?
N51 Cu2 N22 C23 173.7(3) . . . . ?
N41 Cu2 N22 C23 116.9(6) . . . . ?
O31 Cu2 N22 C23 4.9(3) . . . . ?
O2 Cu2 N22 C23 -82.8(3) . . . . ?
Cu1 Cu2 N22 C23 -179.9(3) . . . . ?
C23 N22 N21 C25 -0.3(4) . . . . ?
Cu2 N22 N21 C25 -177.7(3) . . . . ?
C23 N22 N21 Cu1 -177.1(3) . . . . ?
Cu2 N22 N21 Cu1 5.6(5) . . . . ?
N52 Cu1 N21 N22 5.6(3) . . . . ?
N11 Cu1 N21 N22 174.5(3) . . . . ?
O61 Cu1 N21 N22 72.8(5) . . . . ?
O1 Cu1 N21 N22 -94.1(3) . . . . ?
Cu2 Cu1 N21 N22 -2.7(2) . . . . ?
N52 Cu1 N21 C25 -170.9(3) . . . . ?
N11 Cu1 N21 C25 -2.0(3) . . . . ?
O61 Cu1 N21 C25 -103.7(4) . . . . ?
O1 Cu1 N21 C25 89.4(3) . . . . ?
Cu2 Cu1 N21 C25 -179.2(3) . . . . ?
N21 Cu1 N11 C16 -178.6(3) . . . . ?
N52 Cu1 N11 C16 -115.4(6) . . . . ?
O61 Cu1 N11 C16 -14.9(3) . . . . ?
O1 Cu1 N11 C16 80.2(3) . . . . ?
Cu2 Cu1 N11 C16 -176.0(2) . . . . ?
N21 Cu1 N11 C12 3.9(2) . . . . ?
N52 Cu1 N11 C12 67.1(6) . . . . ?
O61 Cu1 N11 C12 167.6(2) . . . . ?
O1 Cu1 N11 C12 -97.3(2) . . . . ?
Cu2 Cu1 N11 C12 6.5(3) . . . . ?
N21 Cu1 O61 C62 -65.7(5) . . . . ?
N52 Cu1 O61 C62 3.4(2) . . . . ?
N11 Cu1 O61 C62 -164.3(2) . . . . ?
O1 Cu1 O61 C62 101.3(2) . . . . ?
Cu2 Cu1 O61 C62 -2.9(3) . . . . ?
N22 Cu2 O31 C32 -4.0(2) . . . . ?
N51 Cu2 O31 C32 -66.4(6) . . . . ?
N41 Cu2 O31 C32 -173.9(2) . . . . ?
O2 Cu2 O31 C32 92.2(3) . . . . ?
Cu1 Cu2 O31 C32 -8.3(3) . . . . ?
C2 S1 O1 Cu1 101.5(2) . . . . ?
C1 S1 O1 Cu1 -153.9(2) . . . . ?
N21 Cu1 O1 S1 146.25(16) . . . . ?
N52 Cu1 O1 S1 50.28(18) . . . . ?
N11 Cu1 O1 S1 -133.04(17) . . . . ?
O61 Cu1 O1 S1 -30.09(17) . . . . ?
Cu2 Cu1 O1 S1 97.88(15) . . . . ?
N22 Cu2 O2 C3 -44.3(5) . . . . ?
N51 Cu2 O2 C3 51.4(5) . . . . ?
N41 Cu2 O2 C3 132.1(5) . . . . ?
O31 Cu2 O2 C3 -123.9(5) . . . . ?
Cu1 Cu2 O2 C3 2.9(5) . . . . ?
Cu1 O61 C62 N63 170.8(3) . . . 2_655 ?
Cu1 O61 C62 C53 -6.4(4) . . . . ?
N51 N52 C53 C54 -0.3(4) . . . . ?
Cu1 N52 C53 C54 179.5(2) . . . . ?
N51 N52 C53 C62 176.4(3) . . . . ?
Cu1 N52 C53 C62 -3.7(4) . . . . ?
O61 C62 C53 N52 6.7(4) . . . . ?
N63 C62 C53 N52 -170.5(3) 2_655 . . . ?
O61 C62 C53 C54 -178.2(4) . . . . ?
N63 C62 C53 C54 4.6(7) 2_655 . . . ?
N52 C53 C54 C55 -0.1(4) . . . . ?
C62 C53 C54 C55 -175.2(4) . . . . ?
N52 N51 C55 C54 -0.7(4) . . . . ?
Cu2 N51 C55 C54 168.9(2) . . . . ?
N52 N51 C55 C42 -177.6(3) . . . . ?
Cu2 N51 C55 C42 -8.0(4) . . . . ?
C53 C54 C55 N51 0.4(4) . . . . ?
C53 C54 C55 C42 176.2(4) . . . . ?
C46 N41 C42 C43 -1.2(5) . . . . ?
Cu2 N41 C42 C43 173.9(3) . . . . ?
C46 N41 C42 C55 -179.8(3) . . . . ?
Cu2 N41 C42 C55 -4.7(4) . . . . ?
N51 C55 C42 N41 8.1(4) . . . . ?
C54 C55 C42 N41 -167.6(4) . . . . ?
N51 C55 C42 C43 -170.5(4) . . . . ?
C54 C55 C42 C43 13.9(7) . . . . ?
N41 C42 C43 C44 0.5(6) . . . . ?
C55 C42 C43 C44 178.9(4) . . . . ?
C42 C43 C44 C45 0.6(6) . . . . ?
C43 C44 C45 C46 -0.9(6) . . . . ?
C42 N41 C46 C45 0.9(5) . . . . ?
Cu2 N41 C46 C45 -173.6(3) . . . . ?
C44 C45 C46 N41 0.1(6) . . . . ?
C62 N63 C64 C34 -91.4(4) 2_655 . . . ?
C32 N33 C34 C64 -86.0(4) . . . . ?
N63 C64 C34 N33 70.1(4) . . . . ?
Cu2 O31 C32 N33 -179.3(3) . . . . ?
Cu2 O31 C32 C23 2.6(4) . . . . ?
C34 N33 C32 O31 -6.6(6) . . . . ?
C34 N33 C32 C23 171.4(3) . . . . ?
N21 N22 C23 C24 0.1(4) . . . . ?
Cu2 N22 C23 C24 177.9(2) . . . . ?
N21 N22 C23 C32 177.4(3) . . . . ?
Cu2 N22 C23 C32 -4.8(4) . . . . ?
O31 C32 C23 N22 1.3(5) . . . . ?
N33 C32 C23 N22 -176.9(3) . . . . ?
O31 C32 C23 C24 177.3(4) . . . . ?
N33 C32 C23 C24 -0.9(7) . . . . ?
N22 C23 C24 C25 0.2(4) . . . . ?
C32 C23 C24 C25 -175.9(4) . . . . ?
N22 N21 C25 C24 0.5(4) . . . . ?
Cu1 N21 C25 C24 177.7(2) . . . . ?
N22 N21 C25 C12 -177.4(3) . . . . ?
Cu1 N21 C25 C12 -0.1(4) . . . . ?
C23 C24 C25 N21 -0.4(4) . . . . ?
C23 C24 C25 C12 176.7(4) . . . . ?
C16 N11 C12 C13 -1.6(5) . . . . ?
Cu1 N11 C12 C13 176.0(3) . . . . ?
C16 N11 C12 C25 177.4(3) . . . . ?
Cu1 N11 C12 C25 -5.0(4) . . . . ?
N21 C25 C12 N11 3.4(4) . . . . ?
C24 C25 C12 N11 -173.6(4) . . . . ?
N21 C25 C12 C13 -177.7(4) . . . . ?
C24 C25 C12 C13 5.4(7) . . . . ?
N11 C12 C13 C14 1.3(6) . . . . ?
C25 C12 C13 C14 -177.5(4) . . . . ?
C12 C13 C14 C15 0.2(6) . . . . ?
C13 C14 C15 C16 -1.4(7) . . . . ?
C12 N11 C16 C15 0.4(6) . . . . ?
Cu1 N11 C16 C15 -177.0(3) . . . . ?
C14 C15 C16 N11 1.1(7) . . . . ?
O6 N109 C126 C127 127.0(4) . . . . ?
O7 N109 C126 C127 -54.4(6) . . . . ?
O6 N109 C126 C125 -52.0(5) . . . . ?
O7 N109 C126 C125 126.6(4) . . . . ?
O5 C125 C126 C127 -178.1(4) . . . . ?
C130 C125 C126 C127 2.1(5) . . . . ?
O5 C125 C126 N109 0.8(5) . . . . ?
C130 C125 C126 N109 -179.0(3) . . . . ?
N109 C126 C127 C128 -176.3(3) . . . . ?
C125 C126 C127 C128 2.6(6) . . . . ?
C126 C127 C128 C129 -4.4(6) . . . . ?
C126 C127 C128 N110 173.6(4) . . . . ?
O8 N110 C128 C129 -173.0(4) . . . . ?
O9 N110 C128 C129 9.1(6) . . . . ?
O8 N110 C128 C127 8.9(6) . . . . ?
O9 N110 C128 C127 -168.9(4) . . . . ?
C127 C128 C129 C130 1.2(6) . . . . ?
N110 C128 C129 C130 -176.8(3) . . . . ?
C128 C129 C130 C125 4.2(6) . . . . ?
C128 C129 C130 N111 -175.5(3) . . . . ?
O5 C125 C130 C129 174.7(4) . . . . ?
C126 C125 C130 C129 -5.5(5) . . . . ?
O5 C125 C130 N111 -5.7(6) . . . . ?
C126 C125 C130 N111 174.1(3) . . . . ?
O11 N111 C130 C129 -9.3(5) . . . . ?
O10 N111 C130 C129 168.4(3) . . . . ?
O11 N111 C130 C125 171.0(3) . . . . ?
O10 N111 C130 C125 -11.2(5) . . . . ?
O14 N112 C132 C133 -159.7(3) . . . . ?
O13 N112 C132 C133 17.7(5) . . . . ?
O14 N112 C132 C131 22.3(5) . . . . ?
O13 N112 C132 C131 -160.4(3) . . . . ?
O12 C131 C132 C133 -171.1(4) . . . . ?
C136 C131 C132 C133 4.8(5) . . . . ?
O12 C131 C132 N112 6.8(6) . . . . ?
C136 C131 C132 N112 -177.3(3) . . . . ?
N112 C132 C133 C134 -179.5(3) . . . . ?
C131 C132 C133 C134 -1.6(5) . . . . ?
C132 C133 C134 C135 -1.2(5) . . . . ?
C132 C133 C134 N113 178.1(3) . . . . ?
O15 N113 C134 C135 15.4(5) . . . . ?
O16 N113 C134 C135 -165.1(3) . . . . ?
O15 N113 C134 C133 -163.9(3) . . . . ?
O16 N113 C134 C133 15.6(5) . . . . ?
C133 C134 C135 C136 0.0(5) . . . . ?
N113 C134 C135 C136 -179.3(3) . . . . ?
C134 C135 C136 N114 -176.3(3) . . . . ?
C134 C135 C136 C131 4.1(6) . . . . ?
O18 N114 C136 C135 -35.0(7) . . . . ?
O17 N114 C136 C135 132.6(4) . . . . ?
O18 N114 C136 C131 144.7(5) . . . . ?
O17 N114 C136 C131 -47.8(5) . . . . ?
O12 C131 C136 C135 169.9(4) . . . . ?
C132 C131 C136 C135 -6.2(5) . . . . ?
O12 C131 C136 N114 -9.8(6) . . . . ?
C132 C131 C136 N114 174.2(3) . . . . ?
Cu2 O2 C3 C4 69.6(10) . . . . ?
